data_7250240
loop_
_publ_author_name
'Chuskit, Stanzin'
'Kumar, Sunil'
'Das, Dinabandhu'

_publ_section_title
;
 Polymorphism in novel symmetric and asymmetric bis-hydrazone derivatives
;
_journal_issue 20
_journal_name_full CrystEngComm
_journal_page_first 3247
_journal_page_last 3256
_journal_paper_doi 10.1039/D5CE00242G
_journal_volume 27
_journal_year 2025
_chemical_formula_sum 'C24 H19 N5 O2'
_chemical_formula_weight 409.44
_space_group_crystal_system triclinic
_space_group_IT_number 2
_space_group_name_Hall '-P 1'
_space_group_name_H-M_alt 'P -1'
_atom_sites_solution_hydrogens mixed
_audit_creation_method SHELXL-2018/3
_audit_update_record
;
2025-02-18 deposited with the CCDC.	2025-04-08 downloaded from the CCDC.
;
_cell_angle_alpha 78.532(4)
_cell_angle_beta 88.488(4)
_cell_angle_gamma 83.005(4)
_cell_formula_units_Z 2
_cell_length_a 8.9156(12)
_cell_length_b 9.8977(14)
_cell_length_c 12.0300(17)
_cell_measurement_reflns_used 7167
_cell_measurement_temperature 298(2)
_cell_measurement_theta_max 26.67
_cell_measurement_theta_min 2.45
_cell_volume 1032.6(2)
_computing_cell_refinement 'Bruker SAINT'
_computing_data_collection 'Bruker APEX3'
_computing_data_reduction 'Bruker SAINT'
_computing_molecular_graphics 'Xseed-2017 (Barbour, 2017)'
_computing_structure_refinement 'SHELXL-2018/3 (Sheldrick, 2018)'
_computing_structure_solution 'SHELXT 2018/2 (Sheldrick, 2018)'
_diffrn_ambient_temperature 298(2)
_diffrn_measured_fraction_theta_full 0.998
_diffrn_measured_fraction_theta_max 0.990
_diffrn_measurement_device_type 'Bruker APEX-III CMOS detector'
_diffrn_measurement_method 'phi and omega scan'
_diffrn_radiation_type MoK\a
_diffrn_radiation_wavelength 0.71073
_diffrn_reflns_av_R_equivalents 0.0472
_diffrn_reflns_av_unetI/netI 0.0363
_diffrn_reflns_Laue_measured_fraction_full 0.998
_diffrn_reflns_Laue_measured_fraction_max 0.990
_diffrn_reflns_limit_h_max 11
_diffrn_reflns_limit_h_min -11
_diffrn_reflns_limit_k_max 13
_diffrn_reflns_limit_k_min -13
_diffrn_reflns_limit_l_max 16
_diffrn_reflns_limit_l_min -16
_diffrn_reflns_number 34488
_diffrn_reflns_point_group_measured_fraction_full 0.998
_diffrn_reflns_point_group_measured_fraction_max 0.990
_diffrn_reflns_theta_full 25.000
_diffrn_reflns_theta_max 28.618
_diffrn_reflns_theta_min 2.115
_diffrn_source microfocus
_exptl_absorpt_coefficient_mu 0.087
_exptl_absorpt_correction_T_max 0.7457
_exptl_absorpt_correction_T_min 0.7115
_exptl_absorpt_correction_type multi-scan
_exptl_absorpt_process_details
;
 SADABS 2016/2: Krause, L., Herbst-Irmer, R., Sheldrick G.M. & Stalke D.,
 J. Appl. Cryst. 48 (2015) 3-10
;
_exptl_crystal_colour 'light yellow'
_exptl_crystal_density_diffrn 1.317
_exptl_crystal_density_meas ?
_exptl_crystal_description block
_exptl_crystal_F_000 428
_exptl_crystal_size_max 0.290
_exptl_crystal_size_mid 0.170
_exptl_crystal_size_min 0.080
_refine_diff_density_max 0.194
_refine_diff_density_min -0.205
_refine_diff_density_rms 0.042
_refine_ls_extinction_coef 0.022(3)
_refine_ls_extinction_expression Fc^*^=kFc[1+0.001xFc^2^\l^3^/sin(2\q)]^-1/4^
_refine_ls_extinction_method 'SHELXL-2018/3 (Sheldrick 2018)'
_refine_ls_goodness_of_fit_ref 1.027
_refine_ls_hydrogen_treatment mixed
_refine_ls_matrix_type full
_refine_ls_number_parameters 287
_refine_ls_number_reflns 5228
_refine_ls_number_restraints 0
_refine_ls_restrained_S_all 1.027
_refine_ls_R_factor_all 0.1038
_refine_ls_R_factor_gt 0.0473
_refine_ls_shift/su_max 0.001
_refine_ls_shift/su_mean 0.000
_refine_ls_structure_factor_coef Fsqd
_refine_ls_weighting_details 'w=1/[\s^2^(Fo^2^)+(0.0617P)^2^+0.0898P] where P=(Fo^2^+2Fc^2^)/3'
_refine_ls_weighting_scheme calc
_refine_ls_wR_factor_gt 0.1145
_refine_ls_wR_factor_ref 0.1361
_reflns_Friedel_coverage 0.000
_reflns_number_gt 2891
_reflns_number_total 5228
_reflns_threshold_expression 'I > 2\s(I)'
_cod_data_source_file d5ce00242g2.cif
_cod_data_source_block FNBHB-II
_cod_depositor_comments
;
The following automatic conversions were performed:

data item '_exptl_crystal_density_meas' value 'not measured' was
changed to '?' -- the value is perceived as not measured.

Automatic conversion script
Id: cif_fix_values 8170 2020-07-09 18:12:32Z antanas 

 Adding full bibliography for 7250229--7250245.cif.
;
_cod_database_code 7250240
_shelx_shelxl_version_number 2018/3
_shelx_space_group_comment
;
The symmetry employed for this shelxl refinement is uniquely defined
by the following loop, which should always be used as a source of
symmetry information in preference to the above space-group names.
They are only intended as comments.
;
_shelx_estimated_absorpt_t_min 0.975
_shelx_estimated_absorpt_t_max 0.993
_exptl_absorpt_special_details SADABS

loop_
_space_group_symop_operation_xyz
'x, y, z'
'-x, -y, -z'

loop_
_atom_site_label
_atom_site_type_symbol
_atom_site_fract_x
_atom_site_fract_y
_atom_site_fract_z
_atom_site_U_iso_or_equiv
_atom_site_adp_type
_atom_site_occupancy
_atom_site_site_symmetry_order
_atom_site_calc_flag
_atom_site_refinement_flags_posn
_atom_site_refinement_flags_adp
_atom_site_refinement_flags_occupancy
_atom_site_disorder_assembly
_atom_site_disorder_group
N2 N 0.77040(14) 0.27423(13) 0.28083(11) 0.0570(3) Uani 1 1 d . . . . .
N1 N 0.82322(14) 0.14594(12) 0.25630(11) 0.0566(3) Uani 1 1 d . . . . .
O1 O 0.11535(16) 1.38887(13) 0.12761(13) 0.0906(4) Uani 1 1 d . . . . .
N3 N 0.64818(15) 0.60789(13) 0.13991(12) 0.0620(4) Uani 1 1 d . . . . .
O2 O 0.33094(17) 1.41627(13) 0.18935(13) 0.0956(5) Uani 1 1 d . . . . .
N5 N 0.24564(18) 1.34702(14) 0.15485(12) 0.0682(4) Uani 1 1 d . . . . .
N4 N 0.59664(16) 0.73645(13) 0.16607(12) 0.0652(4) Uani 1 1 d . . . . .
C1 C 1.05690(16) 0.13356(15) 0.37335(11) 0.0479(4) Uani 1 1 d . . . . .
C13 C 0.94843(16) 0.08607(14) 0.30331(12) 0.0485(4) Uani 1 1 d . . . . .
C19 C 0.41618(16) 0.93751(14) 0.13106(12) 0.0490(4) Uani 1 1 d . . . . .
C16 C 0.66832(16) 0.50598(15) 0.22396(13) 0.0552(4) Uani 1 1 d . . . . .
C12 C 1.00724(17) -0.05769(15) 0.29488(13) 0.0531(4) Uani 1 1 d . . . . .
C15 C 0.73447(16) 0.37258(15) 0.19609(13) 0.0517(4) Uani 1 1 d . . . . .
C6 C 1.16985(16) 0.02207(16) 0.40930(12) 0.0528(4) Uani 1 1 d . . . . .
C7 C 1.13870(17) -0.09646(16) 0.36038(12) 0.0551(4) Uani 1 1 d . . . . .
C22 C 0.30437(17) 1.20399(15) 0.14615(12) 0.0523(4) Uani 1 1 d . . . . .
C23 C 0.43922(18) 1.14683(16) 0.19778(13) 0.0573(4) Uani 1 1 d . . . . .
H23 H 0.492245 1.197610 0.237160 0.069 Uiso 1 1 calc R U . . .
C18 C 0.47599(18) 0.79641(16) 0.12002(13) 0.0553(4) Uani 1 1 d . . . . .
C21 C 0.22308(18) 1.13265(17) 0.08715(13) 0.0593(4) Uani 1 1 d . . . . .
H21 H 0.131672 1.173292 0.053223 0.071 Uiso 1 1 calc R U . . .
C20 C 0.28049(17) 0.99888(16) 0.07942(13) 0.0586(4) Uani 1 1 d . . . . .
H20 H 0.227559 0.949124 0.039045 0.070 Uiso 1 1 calc R U . . .
C2 C 1.06327(18) 0.25965(17) 0.40467(13) 0.0581(4) Uani 1 1 d . . . . .
H2 H 0.989746 0.334127 0.380445 0.070 Uiso 1 1 calc R U . . .
C24 C 0.49428(17) 1.01327(16) 0.19015(13) 0.0554(4) Uani 1 1 d . . . . .
H24 H 0.585209 0.973151 0.225106 0.067 Uiso 1 1 calc R U . . .
C5 C 1.28516(18) 0.0367(2) 0.47872(14) 0.0687(5) Uani 1 1 d . . . . .
H5 H 1.358405 -0.037504 0.504461 0.082 Uiso 1 1 calc R U . . .
C11 C 0.9529(2) -0.14786(17) 0.23646(15) 0.0677(5) Uani 1 1 d . . . . .
H11 H 0.865135 -0.121630 0.193573 0.081 Uiso 1 1 calc R U . . .
C14 C 0.7577(2) 0.36134(17) 0.07543(14) 0.0746(5) Uani 1 1 d . . . . .
H14A H 0.845143 0.404722 0.046293 0.112 Uiso 1 1 calc R U . . .
H14B H 0.670535 0.406827 0.032124 0.112 Uiso 1 1 calc R U . . .
H14C H 0.772622 0.265199 0.069876 0.112 Uiso 1 1 calc R U . . .
C8 C 1.2162(2) -0.22753(18) 0.36758(15) 0.0725(5) Uani 1 1 d . . . . .
H8 H 1.302956 -0.254688 0.411617 0.087 Uiso 1 1 calc R U . . .
C3 C 1.1814(2) 0.2731(2) 0.47293(14) 0.0714(5) Uani 1 1 d . . . . .
H3 H 1.187148 0.357600 0.494311 0.086 Uiso 1 1 calc R U . . .
C4 C 1.2898(2) 0.1636(2) 0.50932(15) 0.0772(5) Uani 1 1 d . . . . .
H4 H 1.367770 0.174788 0.555318 0.093 Uiso 1 1 calc R U . . .
C10 C 1.0325(2) -0.27892(19) 0.24316(18) 0.0812(6) Uani 1 1 d . . . . .
H10 H 0.998484 -0.341266 0.203895 0.097 Uiso 1 1 calc R U . . .
C9 C 1.1628(2) -0.31712(19) 0.30838(19) 0.0854(6) Uani 1 1 d . . . . .
H9 H 1.214970 -0.405168 0.312087 0.102 Uiso 1 1 calc R U . . .
C17 C 0.6269(3) 0.5135(2) 0.34383(15) 0.0953(7) Uani 1 1 d . . . . .
H17A H 0.616963 0.608563 0.352536 0.143 Uiso 1 1 calc R U . . .
H17B H 0.704386 0.460344 0.393643 0.143 Uiso 1 1 calc R U . . .
H17C H 0.532666 0.476605 0.362377 0.143 Uiso 1 1 calc R U . . .
H18 H 0.4147(19) 0.7496(18) 0.0770(15) 0.080(5) Uiso 1 1 d . . . . .

loop_
_atom_site_aniso_label
_atom_site_aniso_U_11
_atom_site_aniso_U_22
_atom_site_aniso_U_33
_atom_site_aniso_U_23
_atom_site_aniso_U_13
_atom_site_aniso_U_12
N2 0.0590(8) 0.0413(7) 0.0695(8) -0.0144(6) -0.0142(6) 0.0081(6)
N1 0.0581(8) 0.0391(7) 0.0717(8) -0.0130(6) -0.0108(6) 0.0039(6)
O1 0.0776(9) 0.0606(8) 0.1223(11) -0.0093(7) 0.0134(8) 0.0196(7)
N3 0.0653(8) 0.0376(7) 0.0814(9) -0.0118(7) -0.0088(7) 0.0022(6)
O2 0.1065(11) 0.0566(8) 0.1306(12) -0.0374(8) -0.0040(9) -0.0048(8)
N5 0.0730(10) 0.0465(8) 0.0794(10) -0.0069(7) 0.0158(8) 0.0023(8)
N4 0.0676(9) 0.0361(7) 0.0914(10) -0.0154(7) -0.0140(7) 0.0029(6)
C1 0.0490(8) 0.0447(8) 0.0462(8) -0.0026(6) 0.0032(6) -0.0019(7)
C13 0.0522(8) 0.0384(8) 0.0518(8) -0.0046(6) 0.0007(7) -0.0001(7)
C19 0.0510(8) 0.0416(8) 0.0514(8) -0.0051(6) 0.0035(7) -0.0012(7)
C16 0.0538(9) 0.0418(9) 0.0705(10) -0.0145(8) -0.0181(7) 0.0017(7)
C12 0.0556(9) 0.0398(8) 0.0601(9) -0.0055(7) 0.0092(7) 0.0010(7)
C15 0.0504(8) 0.0389(8) 0.0661(9) -0.0119(7) -0.0165(7) -0.0004(6)
C6 0.0480(8) 0.0526(9) 0.0506(8) 0.0007(7) 0.0067(7) 0.0029(7)
C7 0.0538(9) 0.0459(9) 0.0571(9) 0.0014(7) 0.0115(7) 0.0062(7)
C22 0.0566(9) 0.0388(8) 0.0578(9) -0.0061(7) 0.0124(7) 0.0002(7)
C23 0.0609(9) 0.0466(9) 0.0669(10) -0.0159(7) 0.0003(8) -0.0079(7)
C18 0.0597(10) 0.0448(9) 0.0613(9) -0.0126(7) -0.0050(8) -0.0009(8)
C21 0.0518(9) 0.0544(10) 0.0666(10) -0.0063(8) -0.0022(7) 0.0057(8)
C20 0.0580(9) 0.0507(10) 0.0674(10) -0.0148(8) -0.0055(8) -0.0012(8)
C2 0.0639(10) 0.0513(10) 0.0579(9) -0.0097(7) -0.0046(8) -0.0027(7)
C24 0.0513(9) 0.0492(9) 0.0644(9) -0.0105(7) -0.0057(7) -0.0002(7)
C5 0.0542(9) 0.0784(13) 0.0639(10) 0.0001(9) -0.0055(8) 0.0077(9)
C11 0.0712(11) 0.0500(10) 0.0835(12) -0.0206(9) 0.0061(9) -0.0017(8)
C14 0.1030(14) 0.0508(10) 0.0686(11) -0.0164(8) -0.0142(10) 0.0070(9)
C8 0.0692(11) 0.0560(11) 0.0795(12) 0.0002(9) 0.0106(9) 0.0178(9)
C3 0.0798(12) 0.0692(12) 0.0694(11) -0.0192(9) -0.0113(9) -0.0145(10)
C4 0.0698(12) 0.0930(15) 0.0695(11) -0.0141(10) -0.0161(9) -0.0117(11)
C10 0.0910(14) 0.0491(11) 0.1062(15) -0.0270(10) 0.0154(12) -0.0035(10)
C9 0.0951(15) 0.0448(10) 0.1081(15) -0.0135(10) 0.0251(12) 0.0159(10)
C17 0.1391(19) 0.0666(13) 0.0750(12) -0.0263(10) -0.0266(12) 0.0345(12)

loop_
_atom_type_symbol
_atom_type_description
_atom_type_scat_dispersion_real
_atom_type_scat_dispersion_imag
_atom_type_scat_source
C C 0.0033 0.0016 'International Tables Vol C Tables 4.2.6.8 and 6.1.1.4'
H H 0.0000 0.0000 'International Tables Vol C Tables 4.2.6.8 and 6.1.1.4'
N N 0.0061 0.0033 'International Tables Vol C Tables 4.2.6.8 and 6.1.1.4'
O O 0.0106 0.0060 'International Tables Vol C Tables 4.2.6.8 and 6.1.1.4'

loop_
_geom_angle_atom_site_label_1
_geom_angle_atom_site_label_2
_geom_angle_atom_site_label_3
_geom_angle
_geom_angle_site_symmetry_1
_geom_angle_site_symmetry_3
_geom_angle_publ_flag
C15 N2 N1 116.52(13) . . ?
C13 N1 N2 116.49(12) . . ?
C16 N3 N4 116.07(14) . . ?
O2 N5 O1 123.90(15) . . ?
O2 N5 C22 117.67(15) . . ?
O1 N5 C22 118.43(16) . . ?
C18 N4 N3 116.26(13) . . ?
C2 C1 C6 120.14(14) . . ?
C2 C1 C13 132.01(13) . . ?
C6 C1 C13 107.84(13) . . ?
N1 C13 C1 131.76(13) . . ?
N1 C13 C12 121.61(14) . . ?
C1 C13 C12 106.62(12) . . ?
C24 C19 C20 118.86(14) . . ?
C24 C19 C18 121.20(14) . . ?
C20 C19 C18 119.92(14) . . ?
N3 C16 C15 115.55(14) . . ?
N3 C16 C17 124.71(15) . . ?
C15 C16 C17 119.73(14) . . ?
C11 C12 C7 121.28(14) . . ?
C11 C12 C13 130.53(15) . . ?
C7 C12 C13 108.18(14) . . ?
N2 C15 C16 115.78(14) . . ?
N2 C15 C14 124.73(14) . . ?
C16 C15 C14 119.47(13) . . ?
C5 C6 C1 120.28(16) . . ?
C5 C6 C7 131.02(15) . . ?
C1 C6 C7 108.69(13) . . ?
C8 C7 C12 119.96(16) . . ?
C8 C7 C6 131.43(16) . . ?
C12 C7 C6 108.59(13) . . ?
C21 C22 C23 122.38(14) . . ?
C21 C22 N5 119.11(15) . . ?
C23 C22 N5 118.51(15) . . ?
C24 C23 C22 118.72(15) . . ?
N4 C18 C19 122.15(15) . . ?
C22 C21 C20 118.23(15) . . ?
C21 C20 C19 120.95(15) . . ?
C1 C2 C3 118.75(15) . . ?
C23 C24 C19 120.86(14) . . ?
C6 C5 C4 118.82(16) . . ?
C12 C11 C10 118.39(17) . . ?
C9 C8 C7 118.75(18) . . ?
C4 C3 C2 120.93(18) . . ?
C3 C4 C5 121.06(17) . . ?
C9 C10 C11 120.17(18) . . ?
C8 C9 C10 121.44(17) . . ?

loop_
_geom_bond_atom_site_label_1
_geom_bond_atom_site_label_2
_geom_bond_distance
_geom_bond_site_symmetry_2
_geom_bond_publ_flag
N2 C15 1.2791(18) . ?
N2 N1 1.3846(16) . ?
N1 C13 1.2869(17) . ?
O1 N5 1.2155(18) . ?
N3 C16 1.2774(19) . ?
N3 N4 1.3923(17) . ?
O2 N5 1.2153(19) . ?
N5 C22 1.471(2) . ?
N4 C18 1.2496(19) . ?
C1 C2 1.381(2) . ?
C1 C6 1.408(2) . ?
C1 C13 1.476(2) . ?
C13 C12 1.477(2) . ?
C19 C24 1.385(2) . ?
C19 C20 1.389(2) . ?
C19 C18 1.463(2) . ?
C16 C15 1.476(2) . ?
C16 C17 1.493(2) . ?
C12 C11 1.378(2) . ?
C12 C7 1.400(2) . ?
C15 C14 1.485(2) . ?
C6 C5 1.380(2) . ?
C6 C7 1.470(2) . ?
C7 C8 1.381(2) . ?
C22 C21 1.371(2) . ?
C22 C23 1.373(2) . ?
C23 C24 1.373(2) . ?
C21 C20 1.380(2) . ?
C2 C3 1.387(2) . ?
C5 C4 1.383(3) . ?
C11 C10 1.389(2) . ?
C8 C9 1.376(3) . ?
C3 C4 1.371(3) . ?
C10 C9 1.389(3) . ?
